data_1539338
loop_
_publ_author_name
'Sheldrick, W.S.'
'Haeusler, H.J.'

_publ_section_title
;
 Zur Darstellung und Kristallstruktur von Rb2 Sb4 S7.
;
_journal_name_full 'Zeitschrift fuer Anorganische und Allgemeine Chemie'
_journal_page_first 105
_journal_page_last 111
_journal_volume 557
_journal_year 1988
_chemical_formula_sum 'Rb2 S7 Sb4'
_chemical_name_systematic 'Rb2 Sb4 S7'
_space_group_IT_number 14
_symmetry_space_group_name_Hall '-P 2yn'
_symmetry_space_group_name_H-M 'P 1 21/n 1'
_cell_angle_alpha 90
_cell_angle_beta 94.13
_cell_angle_gamma 90
_cell_formula_units_Z 2
_cell_length_a 7.169
_cell_length_b 12.207
_cell_length_c 8.456
_cell_volume 738.080
_citation_journal_id_ASTM ZAACAB
_cod_data_source_file Sheldrick_ZAACAB_1988_1068.cif
_cod_data_source_block Rb2S7Sb4
_cod_original_cell_volume 738.0797
_cod_original_sg_symbol_Hall '-P 2ybc (x-z,y,z)'
_cod_database_code 1539338

loop_
_symmetry_equiv_pos_as_xyz
x,y,z
-x+1/2,y+1/2,-z+1/2
-x,-y,-z
x-1/2,-y-1/2,z-1/2

loop_
_atom_site_label
_atom_site_type_symbol
_atom_site_fract_x
_atom_site_fract_y
_atom_site_fract_z
_atom_site_occupancy
_atom_site_U_iso_or_equiv
Sb2 Sb+3 0.7477 0.14 0.1501 1 0.0
S2 S-2 0.5 0.5 0.5 1 0.0
S1 S-2 1.0094 0.1986 0.3238 1 0.0
Sb1 Sb+3 0.7805 0.3471 0.4504 1 0.0
S3 S-2 0.529 0.2322 0.3452 1 0.0
S4 S-2 0.8381 0.4651 0.226 1 0.0
Rb1 Rb+1 0.2879 0.4386 0.1465 1 0.0
